data_1542524
loop_
_publ_author_name
'Hammer, Niels'
'Leth, Lars A.'
'Stiller, Julian'
'Jensen, Magnus E.'
'J\/orgensen, Karl Anker'

_publ_section_title
;
 Oxadendralenes in asymmetric organocatalysis for the construction of
 tetrahydroisochromenes
;
_journal_issue 6
_journal_name_full 'Chem. Sci.'
_journal_page_first 3649
_journal_paper_doi 10.1039/C6SC00185H
_journal_volume 7
_journal_year 2016
_chemical_absolute_configuration ad
_chemical_formula_moiety 'C15 H13 Br O2'
_chemical_formula_sum 'C15 H13 Br O2'
_chemical_formula_weight 305.16
_space_group_crystal_system orthorhombic
_space_group_IT_number 19
_space_group_name_Hall 'P 2ac 2ab'
_space_group_name_H-M_alt 'P 21 21 21'
_symmetry_space_group_name_Hall 'P 2ac 2ab'
_symmetry_space_group_name_H-M 'P 21 21 21'
_atom_sites_solution_hydrogens geom
_atom_sites_solution_primary direct
_audit_creation_date 2015-06-07
_audit_creation_method
;
Olex2 1.2
(compiled 2015.01.26 svn.r3150 for OlexSys, GUI svn.r4998)
;
_audit_update_record
;
2015-06-25 deposited with the CCDC.
2016-02-17 downloaded from the CCDC.
;
_cell_angle_alpha 90
_cell_angle_beta 90
_cell_angle_gamma 90
_cell_formula_units_Z 4
_cell_length_a 6.1506(18)
_cell_length_b 7.564(2)
_cell_length_c 28.362(8)
_cell_measurement_reflns_used 1597
_cell_measurement_temperature 100(2)
_cell_measurement_theta_max 18.12
_cell_measurement_theta_min 2.41
_cell_volume 1319.5(6)
_computing_cell_refinement 'SAINT v8.34A (Bruker, 2013)'
_computing_data_reduction 'SAINT v8.34A (Bruker, 2013)'
_computing_molecular_graphics 'Olex2 (Dolomanov et al., 2009)'
_computing_publication_material 'Olex2 (Dolomanov et al., 2009)'
_computing_structure_refinement 'ShelXL (Sheldrick, 2008)'
_computing_structure_solution 'ShelXS (Sheldrick, 2008)'
_diffrn_ambient_temperature 100.15
_diffrn_detector 'Bruker APEX2 area detector'
_diffrn_detector_area_resol_mean 8
_diffrn_detector_type 'CCD area detector'
_diffrn_measured_fraction_theta_full 0.999
_diffrn_measured_fraction_theta_max 0.998
_diffrn_measurement_device 'three-circle diffractometer'
_diffrn_measurement_device_type 'Bruker APEX-II CCD'
_diffrn_measurement_method '\f and \w scans'
_diffrn_radiation_monochromator 'mirror optics'
_diffrn_radiation_probe x-ray
_diffrn_radiation_type AgK\a
_diffrn_radiation_wavelength 0.56086
_diffrn_reflns_av_R_equivalents 0.0710
_diffrn_reflns_av_unetI/netI 0.0771
_diffrn_reflns_Laue_measured_fraction_full 0.999
_diffrn_reflns_Laue_measured_fraction_max 0.998
_diffrn_reflns_limit_h_max 6
_diffrn_reflns_limit_h_min -4
_diffrn_reflns_limit_k_max 8
_diffrn_reflns_limit_k_min -8
_diffrn_reflns_limit_l_max 31
_diffrn_reflns_limit_l_min -28
_diffrn_reflns_number 5932
_diffrn_reflns_point_group_measured_fraction_full 0.998
_diffrn_reflns_point_group_measured_fraction_max 0.997
_diffrn_reflns_theta_full 18.180
_diffrn_reflns_theta_max 18.180
_diffrn_reflns_theta_min 2.199
_diffrn_source 'microfocus sealed X-ray tube'
_diffrn_source_type 'Incoatec I\ms Ag'
_diffrn_standards_number 0
_exptl_absorpt_coefficient_mu 1.669
_exptl_absorpt_correction_T_max 0.7442
_exptl_absorpt_correction_T_min 0.3888
_exptl_absorpt_correction_type multi-scan
_exptl_absorpt_process_details
;
SADABS-2012/1 (Bruker,2012) was used for absorption correction.
wR2(int) was 0.1823 before and 0.0690 after correction.
The Ratio of minimum to maximum transmission is 0.5224.
The \l/2 correction factor is 0.0015.
;
_exptl_crystal_colour yellowish
_exptl_crystal_density_diffrn 1.536
_exptl_crystal_description needle
_exptl_crystal_F_000 616
_refine_diff_density_max 0.381
_refine_diff_density_min -0.312
_refine_diff_density_rms 0.069
_refine_ls_abs_structure_details
;
 Flack x determined using 552 quotients [(I+)-(I-)]/[(I+)+(I-)]
 (Parsons, Flack and Wagner, Acta Cryst. B69 (2013) 249-259).
;
_refine_ls_abs_structure_Flack 0.01(2)
_refine_ls_extinction_method none
_refine_ls_goodness_of_fit_ref 1.003
_refine_ls_hydrogen_treatment constr
_refine_ls_matrix_type full
_refine_ls_number_parameters 164
_refine_ls_number_reflns 1902
_refine_ls_number_restraints 0
_refine_ls_restrained_S_all 1.003
_refine_ls_R_factor_all 0.0470
_refine_ls_R_factor_gt 0.0357
_refine_ls_shift/su_max 0.000
_refine_ls_shift/su_mean 0.000
_refine_ls_structure_factor_coef Fsqd
_refine_ls_weighting_details 'w=1/[\s^2^(Fo^2^)] where P=(Fo^2^+2Fc^2^)/3'
_refine_ls_weighting_scheme calc
_refine_ls_wR_factor_gt 0.0693
_refine_ls_wR_factor_ref 0.0739
_reflns_Friedel_coverage 0.651
_reflns_Friedel_fraction_full 0.996
_reflns_Friedel_fraction_max 0.995
_reflns_number_gt 1624
_reflns_number_total 1902
_reflns_threshold_expression 'I > 2\s(I)'
_cod_data_source_file c6sc00185h2.cif
_cod_data_source_block lal106_0m
_cod_depositor_comments 'Adding full bibliography for 1542521--1542526.cif.'
_cod_database_code 1542524
_shelx_space_group_comment
;
The symmetry employed for this shelxl refinement is uniquely defined
by the following loop, which should always be used as a source of
symmetry information in preference to the above space-group names.
They are only intended as comments.
;
_olex2_refinement_description
;
1. Fixed Uiso
 At 1.2 times of:
  All C(H) groups
 At 1.5 times of:
  All C(H,H,H) groups
2.a Ternary CH refined with riding coordinates:
 C6(H6), C18(H18)
2.b Aromatic/amide H refined with riding coordinates:
 C2(H2), C4(H4), C5(H5), C9(H9), C10(H10), C12(H12), C13(H13), C14(H14)
2.c Idealised Me refined as rotating group:
 C21(H21A,H21B,H21C)
;
_shelx_shelxl_version_number 2014/7
_olex2_submission_special_instructions 'No special instructions were received'

loop_
_space_group_symop_operation_xyz
'x, y, z'
'-x+1/2, -y, z+1/2'
'x+1/2, -y+1/2, -z'
'-x, y+1/2, -z+1/2'

loop_
_atom_site_label
_atom_site_type_symbol
_atom_site_fract_x
_atom_site_fract_y
_atom_site_fract_z
_atom_site_U_iso_or_equiv
_atom_site_adp_type
_atom_site_occupancy
_atom_site_site_symmetry_order
_atom_site_calc_flag
_atom_site_refinement_flags_posn
Br1 Br -0.48838(12) -0.37213(9) -0.23574(2) 0.0285(2) Uani 1 1 d .
O1 O -0.5228(8) -1.1255(6) 0.00333(14) 0.0402(13) Uani 1 1 d .
C2 C -0.0191(12) -0.7178(8) -0.18911(18) 0.0181(14) Uani 1 1 d .
H2 H 0.1194 -0.7567 -0.1997 0.022 Uiso 1 1 calc R
C3 C 0.0039(11) -0.9079(7) -0.06950(17) 0.0155(14) Uani 1 1 d .
C4 C -0.1433(10) -0.9915(8) -0.0435(2) 0.0164(16) Uani 1 1 d .
H4 H -0.1486 -0.9692 -0.0106 0.020 Uiso 1 1 calc R
C5 C 0.1507(11) -0.7833(10) -0.0465(2) 0.0219(17) Uani 1 1 d .
H5 H 0.1358 -0.7675 -0.0135 0.026 Uiso 1 1 calc R
C6 C 0.0138(12) -0.9343(8) -0.12242(17) 0.0172(14) Uani 1 1 d .
H6 H 0.1701 -0.9297 -0.1320 0.021 Uiso 1 1 calc R
C7 C -0.1031(10) -0.7881(8) -0.1479(2) 0.0163(16) Uani 1 1 d .
O8 O 0.2894(8) -0.6988(7) -0.06634(14) 0.0299(13) Uani 1 1 d .
C9 C -0.4758(12) -1.1805(9) -0.0350(2) 0.0329(18) Uani 1 1 d .
H9 H -0.5620 -1.2734 -0.0476 0.039 Uiso 1 1 calc R
C10 C -0.3053(11) -0.7277(9) -0.1332(2) 0.0180(16) Uani 1 1 d .
H10 H -0.3659 -0.7723 -0.1048 0.022 Uiso 1 1 calc R
C12 C -0.4197(9) -0.6050(8) -0.15887(19) 0.0155(15) Uani 1 1 d .
H12 H -0.5587 -0.5661 -0.1486 0.019 Uiso 1 1 calc R
C13 C -0.2676(11) -1.1703(9) -0.1078(2) 0.0240(18) Uani 1 1 d .
H13 H -0.3739 -1.2451 -0.1217 0.029 Uiso 1 1 calc R
C14 C -0.1288(10) -0.5939(9) -0.2152(2) 0.0176(17) Uani 1 1 d .
H14 H -0.0672 -0.5473 -0.2433 0.021 Uiso 1 1 calc R
C16 C -0.3294(11) -0.5386(9) -0.19998(19) 0.0198(17) Uani 1 1 d .
C17 C -0.2958(10) -1.1154(9) -0.0638(2) 0.0201(16) Uani 1 1 d .
C18 C -0.0746(10) -1.1180(9) -0.1360(2) 0.0241(17) Uani 1 1 d .
H18 H -0.1185 -1.1141 -0.1700 0.029 Uiso 1 1 calc R
C21 C 0.0967(12) -1.2634(10) -0.1302(2) 0.036(2) Uani 1 1 d .
H21A H 0.2237 -1.2356 -0.1497 0.054 Uiso 1 1 calc GR
H21B H 0.0353 -1.3770 -0.1402 0.054 Uiso 1 1 calc GR
H21C H 0.1408 -1.2707 -0.0971 0.054 Uiso 1 1 calc GR

loop_
_atom_site_aniso_label
_atom_site_aniso_U_11
_atom_site_aniso_U_22
_atom_site_aniso_U_33
_atom_site_aniso_U_23
_atom_site_aniso_U_13
_atom_site_aniso_U_12
Br1 0.0357(4) 0.0276(4) 0.0222(3) 0.0098(3) 0.0024(5) 0.0041(5)
O1 0.039(3) 0.055(3) 0.026(2) 0.005(2) 0.000(3) -0.013(4)
C2 0.015(4) 0.020(4) 0.020(3) -0.005(3) 0.007(3) -0.001(4)
C3 0.015(3) 0.015(4) 0.017(3) -0.003(3) 0.001(3) 0.004(4)
C4 0.020(4) 0.013(4) 0.017(4) -0.007(3) -0.003(3) 0.005(3)
C5 0.013(4) 0.034(5) 0.019(4) -0.011(3) -0.001(3) 0.001(4)
C6 0.017(4) 0.021(4) 0.014(3) -0.005(2) 0.002(3) 0.005(4)
C7 0.018(4) 0.018(4) 0.013(3) -0.008(3) 0.000(3) -0.003(3)
O8 0.023(3) 0.045(4) 0.022(3) -0.011(3) 0.007(2) -0.013(3)
C9 0.034(5) 0.028(4) 0.036(4) 0.013(3) -0.015(4) -0.017(5)
C10 0.025(4) 0.018(4) 0.011(3) 0.002(3) 0.001(3) -0.001(4)
C12 0.012(3) 0.018(4) 0.017(3) -0.002(3) 0.002(2) -0.003(3)
C13 0.029(4) 0.014(4) 0.029(4) -0.001(3) -0.015(3) 0.005(4)
C14 0.019(4) 0.020(5) 0.014(3) 0.002(3) 0.006(3) -0.003(3)
C16 0.028(4) 0.017(4) 0.014(4) 0.002(3) -0.006(3) 0.000(4)
C17 0.026(4) 0.015(4) 0.019(4) 0.005(3) -0.007(3) 0.001(4)
C18 0.028(4) 0.027(4) 0.017(3) -0.006(3) -0.003(3) 0.005(4)
C21 0.040(5) 0.026(5) 0.042(5) -0.015(4) -0.009(3) 0.015(4)

loop_
_atom_type_symbol
_atom_type_description
_atom_type_scat_dispersion_real
_atom_type_scat_dispersion_imag
_atom_type_scat_source
C C 0.0015 0.0009 'International Tables Vol C Tables 4.2.6.8 and 6.1.1.4'
H H 0.0000 0.0000 'International Tables Vol C Tables 4.2.6.8 and 6.1.1.4'
Br Br 0.1811 1.6452 'International Tables Vol C Tables 4.2.6.8 and 6.1.1.4'
O O 0.0056 0.0036 'International Tables Vol C Tables 4.2.6.8 and 6.1.1.4'

loop_
_geom_angle_atom_site_label_1
_geom_angle_atom_site_label_2
_geom_angle_atom_site_label_3
_geom_angle
C14 C2 C7 122.3(6)
C4 C3 C5 118.8(5)
C4 C3 C6 120.9(6)
C5 C3 C6 120.2(6)
C3 C4 C17 122.0(6)
O8 C5 C3 124.9(6)
C3 C6 C18 110.7(5)
C7 C6 C3 111.1(5)
C7 C6 C18 112.0(5)
C2 C7 C6 120.7(6)
C2 C7 C10 117.4(6)
C10 C7 C6 121.7(6)
O1 C9 C17 124.9(7)
C12 C10 C7 121.5(6)
C10 C12 C16 119.0(6)
C17 C13 C18 121.9(6)
C2 C14 C16 118.7(6)
C12 C16 Br1 119.1(5)
C14 C16 Br1 119.9(5)
C14 C16 C12 121.0(6)
C4 C17 C9 119.2(6)
C13 C17 C4 119.5(6)
C13 C17 C9 121.3(6)
C13 C18 C6 112.8(6)
C13 C18 C21 107.5(6)
C21 C18 C6 112.2(5)

loop_
_geom_bond_atom_site_label_1
_geom_bond_atom_site_label_2
_geom_bond_distance
Br1 C16 1.890(6)
O1 C9 1.200(7)
C2 C7 1.384(8)
C2 C14 1.372(8)
C3 C4 1.327(8)
C3 C5 1.459(9)
C3 C6 1.515(7)
C4 C17 1.446(8)
C5 O8 1.205(8)
C6 C7 1.504(8)
C6 C18 1.541(9)
C7 C10 1.389(8)
C9 C17 1.461(9)
C10 C12 1.374(8)
C12 C16 1.386(8)
C13 C17 1.326(8)
C13 C18 1.485(9)
C14 C16 1.373(8)
C18 C21 1.532(9)

loop_
_geom_torsion_atom_site_label_1
_geom_torsion_atom_site_label_2
_geom_torsion_atom_site_label_3
_geom_torsion_atom_site_label_4
_geom_torsion
O1 C9 C17 C4 8.3(10)
O1 C9 C17 C13 -172.9(7)
C2 C7 C10 C12 1.0(9)
C2 C14 C16 Br1 -178.6(4)
C2 C14 C16 C12 0.5(9)
C3 C4 C17 C9 -170.0(6)
C3 C4 C17 C13 11.2(10)
C3 C6 C7 C2 140.3(6)
C3 C6 C7 C10 -44.6(8)
C3 C6 C18 C13 39.4(8)
C3 C6 C18 C21 -82.2(7)
C4 C3 C5 O8 -179.4(7)
C4 C3 C6 C7 97.6(7)
C4 C3 C6 C18 -27.4(9)
C5 C3 C4 C17 179.3(6)
C5 C3 C6 C7 -79.6(8)
C5 C3 C6 C18 155.4(6)
C6 C3 C4 C17 2.1(9)
C6 C3 C5 O8 -2.2(10)
C6 C7 C10 C12 -174.3(6)
C7 C2 C14 C16 -0.3(9)
C7 C6 C18 C13 -85.1(6)
C7 C6 C18 C21 153.3(5)
C7 C10 C12 C16 -0.8(9)
C10 C12 C16 Br1 179.1(5)
C10 C12 C16 C14 0.1(9)
C14 C2 C7 C6 175.0(5)
C14 C2 C7 C10 -0.4(9)
C17 C13 C18 C6 -30.3(9)
C17 C13 C18 C21 93.9(8)
C18 C6 C7 C2 -95.5(7)
C18 C6 C7 C10 79.7(7)
C18 C13 C17 C4 4.4(10)
C18 C13 C17 C9 -174.3(6)
